data_4329059
loop_
_publ_author_name
'Timothy R. Cook'
'Brian D. McCarthy'
'Daniel A. Lutterman'
'Daniel G. Nocera'

_publ_section_title
;
 Halogen Oxidation and Halogen Photoelimination Chemistry of a
 Platinum-Rhodium Heterobimetallic Core
;
_journal_name_full 'Inorganic Chemistry'
_journal_page_first 5152
_journal_page_last 5163
_journal_paper_doi 10.1021/ic300004x
_journal_volume 51
_journal_year 2012
_chemical_formula_moiety 'C23.5 H32 Br3 Cl F24 N3 O8 P4 Pt Rh'
_chemical_formula_sum 'C23.5 H32 Br3 Cl F24 N3 O8 P4 Pt Rh'
_chemical_formula_weight 1637.58
_chemical_name_common PtRh(tfepma)2(CNBut)Br3
_chemical_name_systematic
; 
 ? 
;
_space_group_IT_number 2
_symmetry_cell_setting triclinic
_symmetry_space_group_name_Hall '-P 1'
_symmetry_space_group_name_H-M 'P -1'
_atom_sites_solution_hydrogens geom
_atom_sites_solution_primary direct
_atom_sites_solution_secondary difmap
_audit_creation_method SHELXL-97
_cell_angle_alpha 83.723(4)
_cell_angle_beta 83.818(4)
_cell_angle_gamma 73.733(4)
_cell_formula_units_Z 2
_cell_length_a 10.799(3)
_cell_length_b 11.796(3)
_cell_length_c 19.958(5)
_cell_measurement_reflns_used 8612
_cell_measurement_temperature 100(2)
_cell_measurement_theta_max 30.14
_cell_measurement_theta_min 2.12
_cell_volume 2418.0(11)
_computing_cell_refinement 'Bruker SAINT'
_computing_data_collection 'Bruker APEX2'
_computing_data_reduction 'Bruker SAINT'
_computing_molecular_graphics 'Bruker SHELXTL'
_computing_publication_material 'Bruker SHELXTL'
_computing_structure_refinement 'SHELXL-97 (Sheldrick, 2008)'
_computing_structure_solution 'SHELXS-97 (Sheldrick, 2008)'
_diffrn_ambient_temperature 100(2)
_diffrn_measured_fraction_theta_full 0.998
_diffrn_measured_fraction_theta_max 0.998
_diffrn_measurement_device_type 'Bruker APEX-II CCD'
_diffrn_measurement_method '\f and \w scans'
_diffrn_radiation_monochromator graphite
_diffrn_radiation_source 'fine-focus sealed tube'
_diffrn_radiation_type MoK\a
_diffrn_radiation_wavelength 0.71073
_diffrn_reflns_av_R_equivalents 0.0639
_diffrn_reflns_av_sigmaI/netI 0.0533
_diffrn_reflns_limit_h_max 14
_diffrn_reflns_limit_h_min -14
_diffrn_reflns_limit_k_max 15
_diffrn_reflns_limit_k_min -15
_diffrn_reflns_limit_l_max 25
_diffrn_reflns_limit_l_min -25
_diffrn_reflns_number 47493
_diffrn_reflns_theta_full 27.48
_diffrn_reflns_theta_max 27.48
_diffrn_reflns_theta_min 1.80
_exptl_absorpt_coefficient_mu 6.034
_exptl_absorpt_correction_T_max 0.4647
_exptl_absorpt_correction_T_min 0.3782
_exptl_absorpt_correction_type empirical
_exptl_absorpt_process_details SADABS
_exptl_crystal_colour yellow
_exptl_crystal_density_diffrn 2.249
_exptl_crystal_description block
_exptl_crystal_F_000 1558
_exptl_crystal_size_max 0.20
_exptl_crystal_size_mid 0.20
_exptl_crystal_size_min 0.15
_refine_diff_density_max 2.269
_refine_diff_density_min -2.553
_refine_diff_density_rms 0.186
_refine_ls_extinction_method none
_refine_ls_goodness_of_fit_ref 1.036
_refine_ls_hydrogen_treatment constr
_refine_ls_matrix_type full
_refine_ls_number_parameters 632
_refine_ls_number_reflns 11063
_refine_ls_number_restraints 562
_refine_ls_restrained_S_all 1.020
_refine_ls_R_factor_all 0.0615
_refine_ls_R_factor_gt 0.0462
_refine_ls_shift/su_max 0.004
_refine_ls_shift/su_mean 0.000
_refine_ls_structure_factor_coef Fsqd
_refine_ls_weighting_details 'calc w=1/[\s^2^(Fo^2^)+(0.0535P)^2^+16.7273P] where P=(Fo^2^+2Fc^2^)/3'
_refine_ls_weighting_scheme calc
_refine_ls_wR_factor_gt 0.1187
_refine_ls_wR_factor_ref 0.1285
_reflns_number_gt 8866
_reflns_number_total 11063
_reflns_threshold_expression >2sigma(I)
_cod_data_source_file ic300004x_si_003.cif
_cod_data_source_block nix2
_cod_original_cell_volume 2417.9(10)
_cod_database_code 4329059

loop_
_symmetry_equiv_pos_as_xyz
'x, y, z'
'-x, -y, -z'

loop_
_atom_site_label
_atom_site_type_symbol
_atom_site_fract_x
_atom_site_fract_y
_atom_site_fract_z
_atom_site_U_iso_or_equiv
_atom_site_adp_type
_atom_site_occupancy
_atom_site_symmetry_multiplicity
_atom_site_calc_flag
_atom_site_refinement_flags
_atom_site_disorder_assembly
_atom_site_disorder_group
Pt1 Pt 0.61140(2) 0.05999(2) 1.311872(11) 0.01964(8) Uani 1 1 d U . .
Rh1 Rh 0.53822(4) 0.09709(4) 1.18695(2) 0.01591(10) Uani 1 1 d U . .
Br3 Br 0.32072(7) 0.08995(7) 1.24652(4) 0.03670(18) Uani 1 1 d U . .
Br2 Br 0.46597(7) 0.13563(6) 1.06490(3) 0.02809(15) Uani 1 1 d U . .
Br1 Br 0.66443(8) 0.02335(6) 1.43330(3) 0.03248(17) Uani 1 1 d U . .
P1 P 0.48451(17) 0.29842(14) 1.18955(8) 0.0230(3) Uani 1 1 d U . .
P4 P 0.58253(16) -0.10123(14) 1.17376(8) 0.0193(3) Uani 1 1 d U . .
P3 P 0.67720(16) -0.13834(14) 1.30533(8) 0.0205(3) Uani 1 1 d U . .
P2 P 0.54568(17) 0.25517(15) 1.32710(8) 0.0229(3) Uani 1 1 d U . .
N2 N 0.6607(5) -0.1927(5) 1.2343(3) 0.0223(11) Uani 1 1 d U . .
N1 N 0.4748(6) 0.3473(5) 1.2654(3) 0.0270(12) Uani 1 1 d U . .
N3 N 0.8260(6) 0.0973(5) 1.1696(3) 0.0261(11) Uani 1 1 d U . .
O7 O 0.4640(4) -0.1576(4) 1.1731(2) 0.0247(9) Uani 1 1 d U . .
O5 O 0.6117(5) -0.2113(4) 1.3648(2) 0.0257(10) Uani 1 1 d U . .
O6 O 0.8251(4) -0.2048(4) 1.3128(2) 0.0264(10) Uani 1 1 d U . .
O1 O 0.3602(5) 0.3814(4) 1.1562(3) 0.0361(12) Uani 1 1 d U . .
O8 O 0.6587(4) -0.1504(4) 1.1047(2) 0.0222(9) Uani 1 1 d U . .
O2 O 0.5881(5) 0.3631(4) 1.1503(2) 0.0315(11) Uani 1 1 d U . .
O4 O 0.6520(5) 0.3193(4) 1.3403(2) 0.0304(11) Uani 1 1 d U . .
O3 O 0.4499(5) 0.2880(4) 1.3936(2) 0.0304(10) Uani 1 1 d U . .
F21 F 0.2391(5) -0.2076(5) 1.0721(3) 0.0580(14) Uani 1 1 d U . .
F20 F 0.2588(6) -0.2538(5) 1.1783(3) 0.0625(15) Uani 1 1 d U . .
C99 C 0.7189(7) 0.0958(6) 1.1740(3) 0.0239(12) Uani 1 1 d U . .
C14 C 0.3221(8) -0.2309(7) 1.1203(4) 0.0378(17) Uani 1 1 d U . .
C13 C 0.3799(7) -0.1290(6) 1.1202(4) 0.0291(14) Uani 1 1 d U . .
H13A H 0.4287 -0.1178 1.0762 0.035 Uiso 1 1 calc R . .
H13B H 0.3111 -0.0550 1.1279 0.035 Uiso 1 1 calc R . .
C18 C 0.7022(8) -0.3231(6) 1.2288(4) 0.0347(17) Uani 1 1 d U . .
H18A H 0.6862 -0.3399 1.1840 0.052 Uiso 1 1 calc R . .
H18B H 0.6531 -0.3617 1.2637 0.052 Uiso 1 1 calc R . .
H18C H 0.7948 -0.3534 1.2352 0.052 Uiso 1 1 calc R . .
F18 F 1.0751(5) -0.3399(5) 1.4192(3) 0.0563(14) Uani 1 1 d U . .
F12 F 0.8482(6) 0.3895(5) 1.4509(3) 0.0564(14) Uani 1 1 d U . .
F24 F 0.9110(4) -0.1923(5) 1.1377(2) 0.0490(12) Uani 1 1 d U . .
F19 F 0.4095(5) -0.3311(4) 1.1066(3) 0.0532(13) Uani 1 1 d U . .
F23 F 0.9705(4) -0.1290(5) 1.0371(2) 0.0566(14) Uani 1 1 d U . .
F3 F 0.1385(5) 0.5607(4) 1.1565(4) 0.077(2) Uani 1 1 d U . .
F11 F 0.7164(6) 0.5053(4) 1.3853(3) 0.0589(15) Uani 1 1 d U . .
F15 F 0.2873(5) -0.2098(5) 1.4202(3) 0.0594(14) Uani 1 1 d U . .
F6 F 0.7178(6) 0.4620(5) 0.9919(2) 0.0641(16) Uani 1 1 d U . .
F5 F 0.6849(7) 0.5390(5) 1.0853(3) 0.0725(18) Uani 1 1 d U . .
F22 F 0.9040(5) -0.2872(5) 1.0522(3) 0.0601(14) Uani 1 1 d U . .
F10 F 0.8800(6) 0.3819(6) 1.3432(3) 0.078(2) Uani 1 1 d U . .
F17 F 1.0893(5) -0.2928(6) 1.3128(3) 0.0718(18) Uani 1 1 d U . .
F14 F 0.4023(6) -0.2787(6) 1.3298(3) 0.0776(19) Uani 1 1 d U . .
F13 F 0.4584(6) -0.3516(5) 1.4277(4) 0.090(2) Uani 1 1 d U . .
F2 F 0.0216(6) 0.4404(5) 1.1592(5) 0.099(3) Uani 1 1 d U . .
F9 F 0.1344(5) 0.2707(7) 1.4547(3) 0.083(2) Uani 1 1 d U . .
C9 C 0.4805(7) -0.1606(6) 1.3905(3) 0.0309(15) Uani 1 1 d U . .
H9A H 0.4397 -0.0901 1.3607 0.037 Uiso 1 1 calc R . .
H9B H 0.4787 -0.1356 1.4364 0.037 Uiso 1 1 calc R . .
F4 F 0.8196(5) 0.3737(6) 1.0754(3) 0.087(2) Uani 1 1 d U . .
C100 C 0.9545(6) 0.0998(6) 1.1882(3) 0.0266(13) Uani 1 1 d U . .
C15 C 0.7492(6) -0.1020(6) 1.0617(3) 0.0263(13) Uani 1 1 d U . .
H15A H 0.7413 -0.0203 1.0728 0.032 Uiso 1 1 calc R . .
H15B H 0.7312 -0.0990 1.0139 0.032 Uiso 1 1 calc R . .
C8 C 0.7910(8) 0.3953(7) 1.3954(4) 0.0356(16) Uani 1 1 d U . .
F16 F 0.9878(7) -0.4163(5) 1.3485(4) 0.091(2) Uani 1 1 d U . .
C4 C 0.7082(8) 0.4384(7) 1.0590(4) 0.0387(17) Uani 1 1 d U . .
C17 C 0.4297(9) 0.4784(6) 1.2740(4) 0.0376(18) Uani 1 1 d U . .
H17A H 0.3902 0.5207 1.2332 0.056 Uiso 1 1 calc R . .
H17B H 0.5038 0.5069 1.2813 0.056 Uiso 1 1 calc R . .
H17C H 0.3658 0.4929 1.3131 0.056 Uiso 1 1 calc R . .
F8 F 0.2515(9) 0.3717(7) 1.4851(4) 0.132(3) Uani 1 1 d U . .
C103 C 1.0396(7) 0.1127(7) 1.1247(4) 0.0350(16) Uani 1 1 d U . .
H10A H 1.0526 0.0438 1.0987 0.053 Uiso 1 1 calc R . .
H10B H 1.1234 0.1179 1.1365 0.053 Uiso 1 1 calc R . .
H10C H 0.9982 0.1849 1.0973 0.053 Uiso 1 1 calc R . .
C3 C 0.6026(9) 0.3790(8) 1.0785(4) 0.0436(19) Uani 1 1 d U . .
H3B H 0.5207 0.4286 1.0610 0.052 Uiso 1 1 calc R . .
H3C H 0.6250 0.3014 1.0591 0.052 Uiso 1 1 calc R . .
C102 C 0.9309(8) 0.2060(8) 1.2301(4) 0.0408(18) Uani 1 1 d U . .
H10D H 0.8972 0.2793 1.2018 0.061 Uiso 1 1 calc R . .
H10E H 1.0125 0.2073 1.2468 0.061 Uiso 1 1 calc R . .
H10F H 0.8679 0.1993 1.2685 0.061 Uiso 1 1 calc R . .
C16 C 0.8841(7) -0.1791(8) 1.0722(4) 0.0381(17) Uani 1 1 d U . .
C1 C 0.2437(8) 0.3581(7) 1.1427(5) 0.0423(18) Uani 1 1 d U . .
H1A H 0.2393 0.2799 1.1649 0.051 Uiso 1 1 calc R . .
H1B H 0.2409 0.3567 1.0934 0.051 Uiso 1 1 calc R . .
C101 C 1.0083(8) -0.0159(7) 1.2299(5) 0.045(2) Uani 1 1 d U . .
H10G H 1.0227 -0.0823 1.2018 0.068 Uiso 1 1 calc R . .
H10H H 0.9464 -0.0246 1.2685 0.068 Uiso 1 1 calc R . .
H10I H 1.0905 -0.0155 1.2464 0.068 Uiso 1 1 calc R . .
C7 C 0.7143(8) 0.3062(7) 1.4017(4) 0.0385(17) Uani 1 1 d U . .
H7A H 0.7721 0.2251 1.4086 0.046 Uiso 1 1 calc R . .
H7B H 0.6489 0.3203 1.4408 0.046 Uiso 1 1 calc R . .
C11 C 0.8862(8) -0.2272(9) 1.3743(4) 0.046(2) Uani 1 1 d U . .
H11A H 0.8322 -0.2590 1.4107 0.056 Uiso 1 1 calc R . .
H11B H 0.8977 -0.1528 1.3879 0.056 Uiso 1 1 calc R . .
F1 F 0.1367(9) 0.4322(9) 1.2418(4) 0.119(3) Uani 1 1 d U . .
C5 C 0.3480(7) 0.2322(8) 1.4108(4) 0.0402(17) Uani 1 1 d U . .
H5A H 0.3729 0.1674 1.4468 0.048 Uiso 1 1 calc R . .
H5B H 0.3309 0.1980 1.3707 0.048 Uiso 1 1 calc R . .
C12 C 1.0123(9) -0.3135(8) 1.3635(4) 0.0465(19) Uani 1 1 d U . .
C10 C 0.4085(9) -0.2520(8) 1.3926(5) 0.0472(19) Uani 1 1 d U . .
F7 F 0.1944(8) 0.4002(10) 1.3838(6) 0.176(5) Uani 1 1 d U . .
C6 C 0.2316(9) 0.3214(10) 1.4344(5) 0.062(2) Uani 1 1 d U . .
C2 C 0.1330(9) 0.4519(9) 1.1690(6) 0.061(2) Uani 1 1 d U . .
Cl1S Cl 0.0458(6) 0.0443(6) 1.4034(3) 0.0769(15) Uani 0.50 1 d PDU A -1
C1S C 0.089(2) -0.067(2) 1.4626(10) 0.098(5) Uani 0.50 1 d PDU A -1
H1SA H 0.1100 -0.1422 1.4411 0.118 Uiso 0.50 1 calc PR A -1
H1SB H 0.1691 -0.0612 1.4804 0.118 Uiso 0.50 1 calc PR A -1
Cl2S Cl -0.0188(7) -0.0706(7) 1.5260(4) 0.094(2) Uani 0.50 1 d PDU A -1

loop_
_atom_site_aniso_label
_atom_site_aniso_U_11
_atom_site_aniso_U_22
_atom_site_aniso_U_33
_atom_site_aniso_U_23
_atom_site_aniso_U_13
_atom_site_aniso_U_12
Pt1 0.02220(13) 0.02053(13) 0.01762(12) -0.00269(8) -0.00419(9) -0.00674(9)
Rh1 0.0168(2) 0.0144(2) 0.0172(2) -0.00158(16) -0.00493(17) -0.00395(18)
Br3 0.0301(4) 0.0376(4) 0.0446(4) -0.0080(3) -0.0061(3) -0.0098(3)
Br2 0.0372(4) 0.0241(3) 0.0259(3) -0.0003(2) -0.0172(3) -0.0084(3)
Br1 0.0472(4) 0.0313(4) 0.0219(3) -0.0027(3) -0.0076(3) -0.0134(3)
P1 0.0273(9) 0.0175(8) 0.0257(8) -0.0014(6) -0.0107(7) -0.0056(7)
P4 0.0214(8) 0.0185(8) 0.0182(7) -0.0034(6) -0.0042(6) -0.0042(6)
P3 0.0239(8) 0.0196(8) 0.0172(7) -0.0005(6) -0.0048(6) -0.0038(6)
P2 0.0279(9) 0.0207(8) 0.0227(8) -0.0051(6) -0.0044(7) -0.0089(7)
N2 0.028(3) 0.017(2) 0.021(2) -0.0040(19) -0.008(2) -0.001(2)
N1 0.034(3) 0.019(3) 0.030(3) -0.005(2) -0.008(2) -0.007(2)
N3 0.029(3) 0.028(3) 0.024(3) -0.003(2) -0.003(2) -0.011(2)
O7 0.026(2) 0.023(2) 0.028(2) -0.0026(18) -0.0067(18) -0.0093(19)
O5 0.029(2) 0.024(2) 0.023(2) 0.0030(18) -0.0022(18) -0.0067(19)
O6 0.026(2) 0.031(2) 0.020(2) -0.0025(18) -0.0066(17) 0.0002(19)
O1 0.034(3) 0.024(2) 0.054(3) -0.005(2) -0.027(2) -0.003(2)
O8 0.021(2) 0.025(2) 0.019(2) -0.0057(17) -0.0039(16) -0.0029(18)
O2 0.043(3) 0.029(3) 0.028(2) 0.0030(19) -0.012(2) -0.016(2)
O4 0.039(3) 0.033(3) 0.027(2) -0.004(2) -0.008(2) -0.019(2)
O3 0.035(3) 0.029(3) 0.029(2) -0.0119(19) 0.001(2) -0.009(2)
F21 0.041(3) 0.054(3) 0.091(4) -0.014(3) -0.036(3) -0.017(2)
F20 0.060(4) 0.066(4) 0.076(4) -0.012(3) 0.010(3) -0.045(3)
C99 0.031(3) 0.024(3) 0.018(3) -0.003(2) -0.006(2) -0.009(3)
C14 0.032(4) 0.031(4) 0.056(5) -0.013(3) -0.009(3) -0.011(3)
C13 0.021(3) 0.024(3) 0.042(4) -0.007(3) -0.013(3) -0.001(3)
C18 0.050(5) 0.019(3) 0.029(4) -0.005(3) -0.009(3) 0.003(3)
F18 0.041(3) 0.073(4) 0.051(3) 0.009(3) -0.028(2) -0.005(3)
F12 0.072(4) 0.055(3) 0.055(3) 0.003(2) -0.042(3) -0.028(3)
F24 0.031(2) 0.077(4) 0.035(2) -0.002(2) -0.0119(19) -0.004(2)
F19 0.049(3) 0.026(2) 0.087(4) -0.028(2) -0.021(3) 0.001(2)
F23 0.027(2) 0.102(4) 0.042(3) -0.010(3) 0.004(2) -0.022(3)
F3 0.034(3) 0.024(2) 0.170(6) -0.008(3) -0.013(3) -0.002(2)
F11 0.071(4) 0.028(2) 0.085(4) 0.000(2) -0.047(3) -0.012(2)
F15 0.042(3) 0.068(4) 0.076(4) -0.025(3) 0.014(3) -0.028(3)
F6 0.100(5) 0.077(4) 0.030(2) 0.012(2) -0.007(3) -0.054(4)
F5 0.103(5) 0.053(3) 0.073(4) -0.023(3) 0.033(3) -0.050(3)
F22 0.047(3) 0.056(3) 0.067(4) -0.027(3) -0.004(3) 0.011(2)
F10 0.063(4) 0.114(5) 0.081(4) -0.053(4) 0.020(3) -0.058(4)
F17 0.031(3) 0.115(5) 0.055(3) 0.007(3) -0.005(2) -0.001(3)
F14 0.063(4) 0.102(5) 0.092(4) -0.060(4) 0.003(3) -0.045(4)
F13 0.075(4) 0.047(3) 0.129(6) 0.034(4) 0.029(4) -0.015(3)
F2 0.032(3) 0.050(4) 0.218(8) -0.003(4) -0.022(4) -0.013(3)
F9 0.031(3) 0.134(6) 0.070(4) 0.003(4) 0.010(3) -0.009(3)
C9 0.038(4) 0.034(4) 0.026(3) -0.010(3) 0.007(3) -0.018(3)
F4 0.036(3) 0.107(5) 0.089(5) 0.049(4) 0.003(3) 0.002(3)
C100 0.020(3) 0.030(3) 0.030(3) 0.002(3) -0.005(3) -0.008(3)
C15 0.022(3) 0.041(4) 0.017(3) -0.009(3) -0.001(2) -0.008(3)
C8 0.044(4) 0.033(4) 0.036(4) -0.012(3) -0.016(3) -0.011(3)
F16 0.092(5) 0.040(3) 0.141(6) -0.010(3) -0.061(5) 0.002(3)
C4 0.050(5) 0.037(4) 0.030(4) -0.001(3) -0.010(3) -0.011(3)
C17 0.058(5) 0.017(3) 0.040(4) -0.006(3) -0.010(4) -0.009(3)
F8 0.172(8) 0.114(6) 0.129(6) -0.096(5) 0.110(5) -0.083(6)
C103 0.022(3) 0.044(4) 0.039(4) -0.002(3) 0.001(3) -0.010(3)
C3 0.068(5) 0.051(5) 0.023(3) 0.005(3) -0.015(3) -0.034(4)
C102 0.028(4) 0.055(5) 0.043(4) -0.019(4) 0.002(3) -0.015(4)
C16 0.022(3) 0.053(5) 0.039(4) -0.011(3) -0.004(3) -0.006(3)
C1 0.034(4) 0.028(4) 0.068(5) 0.000(3) -0.016(4) -0.010(3)
C101 0.036(4) 0.045(4) 0.062(5) 0.023(4) -0.027(4) -0.022(4)
C7 0.051(5) 0.036(4) 0.038(4) 0.001(3) -0.020(3) -0.022(4)
C11 0.034(4) 0.069(5) 0.030(4) -0.003(4) -0.014(3) 0.001(4)
F1 0.135(7) 0.133(7) 0.094(5) -0.037(5) 0.044(5) -0.056(6)
C5 0.028(4) 0.049(5) 0.046(4) -0.018(4) 0.004(3) -0.010(3)
C12 0.040(4) 0.049(5) 0.044(4) 0.004(4) -0.017(3) 0.001(4)
C10 0.048(5) 0.044(5) 0.054(5) -0.011(4) 0.008(4) -0.023(4)
F7 0.070(5) 0.179(9) 0.186(8) 0.126(7) 0.026(5) 0.052(5)
C6 0.041(5) 0.065(6) 0.059(5) 0.011(4) 0.008(4) 0.009(4)
C2 0.040(4) 0.054(5) 0.095(6) -0.026(5) 0.019(5) -0.024(4)
Cl1S 0.065(3) 0.092(4) 0.071(3) -0.023(3) -0.018(3) -0.006(3)
C1S 0.106(11) 0.106(11) 0.096(10) -0.001(7) -0.034(6) -0.044(10)
Cl2S 0.076(4) 0.100(5) 0.106(5) 0.011(4) -0.039(4) -0.020(4)

loop_
_atom_type_symbol
_atom_type_description
_atom_type_scat_dispersion_real
_atom_type_scat_dispersion_imag
_atom_type_scat_source
C C 0.0033 0.0016 'International Tables Vol C Tables 4.2.6.8 and 6.1.1.4'
H H 0.0000 0.0000 'International Tables Vol C Tables 4.2.6.8 and 6.1.1.4'
N N 0.0061 0.0033 'International Tables Vol C Tables 4.2.6.8 and 6.1.1.4'
O O 0.0106 0.0060 'International Tables Vol C Tables 4.2.6.8 and 6.1.1.4'
F F 0.0171 0.0103 'International Tables Vol C Tables 4.2.6.8 and 6.1.1.4'
P P 0.1023 0.0942 'International Tables Vol C Tables 4.2.6.8 and 6.1.1.4'
Br Br -0.2901 2.4595 'International Tables Vol C Tables 4.2.6.8 and 6.1.1.4'
Rh Rh -1.1178 0.9187 'International Tables Vol C Tables 4.2.6.8 and 6.1.1.4'
Pt Pt -1.7033 8.3905 'International Tables Vol C Tables 4.2.6.8 and 6.1.1.4'
Cl Cl 0.1484 0.1585 'International Tables Vol C Tables 4.2.6.8 and 6.1.1.4'

loop_
_geom_angle_atom_site_label_1
_geom_angle_atom_site_label_2
_geom_angle_atom_site_label_3
_geom_angle
P2 Pt1 P3 175.60(6)
P2 Pt1 Br1 87.78(5)
P3 Pt1 Br1 87.94(4)
P2 Pt1 Rh1 92.25(4)
P3 Pt1 Rh1 91.94(4)
Br1 Pt1 Rh1 175.78(2)
C99 Rh1 P1 89.0(2)
C99 Rh1 P4 93.2(2)
P1 Rh1 P4 174.02(6)
C99 Rh1 Br3 159.92(18)
P1 Rh1 Br3 91.03(5)
P4 Rh1 Br3 88.87(5)
C99 Rh1 Br2 103.18(18)
P1 Rh1 Br2 86.80(5)
P4 Rh1 Br2 87.27(4)
Br3 Rh1 Br2 96.86(3)
C99 Rh1 Pt1 76.83(18)
P1 Rh1 Pt1 92.63(4)
P4 Rh1 Pt1 93.30(4)
Br3 Rh1 Pt1 83.12(3)
Br2 Rh1 Pt1 179.43(2)
O1 P1 O2 97.2(3)
O1 P1 N1 104.1(3)
O2 P1 N1 99.4(3)
O1 P1 Rh1 121.3(2)
O2 P1 Rh1 115.7(2)
N1 P1 Rh1 115.7(2)
O7 P4 O8 96.8(2)
O7 P4 N2 98.7(3)
O8 P4 N2 104.4(3)
O7 P4 Rh1 118.55(18)
O8 P4 Rh1 118.79(18)
N2 P4 Rh1 116.09(19)
O6 P3 O5 99.7(2)
O6 P3 N2 98.2(3)
O5 P3 N2 105.1(3)
O6 P3 Pt1 118.5(2)
O5 P3 Pt1 113.64(18)
N2 P3 Pt1 118.82(19)
O4 P2 O3 98.6(3)
O4 P2 N1 99.6(3)
O3 P2 N1 105.0(3)
O4 P2 Pt1 118.2(2)
O3 P2 Pt1 114.44(19)
N1 P2 Pt1 118.1(2)
C18 N2 P4 120.8(4)
C18 N2 P3 119.9(4)
P4 N2 P3 118.9(3)
C17 N1 P2 119.4(5)
C17 N1 P1 120.3(5)
P2 N1 P1 118.8(3)
C99 N3 C100 161.3(6)
C13 O7 P4 122.6(4)
C9 O5 P3 119.2(4)
C11 O6 P3 125.0(5)
C1 O1 P1 131.1(5)
C15 O8 P4 126.8(4)
C3 O2 P1 121.9(5)
C7 O4 P2 125.8(4)
C5 O3 P2 119.7(4)
N3 C99 Rh1 176.3(6)
F20 C14 F19 106.4(7)
F20 C14 F21 107.7(7)
F19 C14 F21 106.1(6)
F20 C14 C13 113.9(6)
F19 C14 C13 112.9(6)
F21 C14 C13 109.5(7)
O7 C13 C14 106.8(6)
O5 C9 C10 108.2(6)
N3 C100 C103 109.0(6)
N3 C100 C101 106.6(5)
C103 C100 C101 111.9(6)
N3 C100 C102 106.5(6)
C103 C100 C102 111.3(6)
C101 C100 C102 111.2(7)
O8 C15 C16 108.8(6)
F12 C8 F11 107.3(6)
F12 C8 F10 108.8(7)
F11 C8 F10 105.1(7)
F12 C8 C7 110.4(7)
F11 C8 C7 111.7(7)
F10 C8 C7 113.2(6)
F4 C4 F5 108.3(8)
F4 C4 F6 107.0(7)
F5 C4 F6 106.7(7)
F4 C4 C3 112.9(7)
F5 C4 C3 112.2(7)
F6 C4 C3 109.4(7)
O2 C3 C4 108.1(6)
F22 C16 F23 108.2(6)
F22 C16 F24 107.2(7)
F23 C16 F24 106.8(6)
F22 C16 C15 112.5(6)
F23 C16 C15 109.5(7)
F24 C16 C15 112.4(6)
O1 C1 C2 108.9(7)
O4 C7 C8 107.6(6)
O6 C11 C12 108.1(7)
O3 C5 C6 108.5(7)
F17 C12 F18 109.6(7)
F17 C12 F16 102.6(8)
F18 C12 F16 106.9(7)
F17 C12 C11 118.4(8)
F18 C12 C11 111.7(7)
F16 C12 C11 106.5(8)
F13 C10 F14 107.0(8)
F13 C10 F15 106.5(7)
F14 C10 F15 108.4(8)
F13 C10 C9 115.1(8)
F14 C10 C9 109.8(7)
F15 C10 C9 109.8(7)
F8 C6 F7 110.6(12)
F8 C6 F9 107.4(8)
F7 C6 F9 107.9(10)
F8 C6 C5 111.9(9)
F7 C6 C5 108.5(9)
F9 C6 C5 110.4(9)
F2 C2 F3 112.0(9)
F2 C2 F1 103.4(8)
F3 C2 F1 103.2(9)
F2 C2 C1 114.4(8)
F3 C2 C1 117.5(8)
F1 C2 C1 104.2(9)
Cl2S C1S Cl1S 115.4(13)

loop_
_geom_bond_atom_site_label_1
_geom_bond_atom_site_label_2
_geom_bond_distance
Pt1 P2 2.2557(18)
Pt1 P3 2.2605(17)
Pt1 Br1 2.5139(9)
Pt1 Rh1 2.6503(7)
Rh1 C99 1.937(7)
Rh1 P1 2.2864(18)
Rh1 P4 2.2915(17)
Rh1 Br3 2.5346(10)
Rh1 Br2 2.5919(9)
P1 O1 1.587(5)
P1 O2 1.614(5)
P1 N1 1.660(6)
P4 O7 1.601(5)
P4 O8 1.606(4)
P4 N2 1.661(5)
P3 O6 1.585(5)
P3 O5 1.609(5)
P3 N2 1.665(5)
P2 O4 1.598(5)
P2 O3 1.603(5)
P2 N1 1.652(6)
N2 C18 1.489(8)
N1 C17 1.509(8)
N3 C99 1.155(9)
N3 C100 1.483(9)
O7 C13 1.419(8)
O5 C9 1.436(8)
O6 C11 1.422(8)
O1 C1 1.419(9)
O8 C15 1.429(8)
O2 C3 1.422(8)
O4 C7 1.433(8)
O3 C5 1.428(9)
F21 C14 1.340(9)
F20 C14 1.321(10)
C14 F19 1.324(9)
C14 C13 1.502(10)
F18 C12 1.326(9)
F12 C8 1.312(8)
F24 C16 1.353(9)
F23 C16 1.338(9)
F3 C2 1.297(11)
F11 C8 1.329(9)
F15 C10 1.343(10)
F6 C4 1.335(9)
F5 C4 1.300(9)
F22 C16 1.330(10)
F10 C8 1.330(10)
F17 C12 1.286(10)
F14 C10 1.338(11)
F13 C10 1.307(11)
F2 C2 1.285(11)
F9 C6 1.353(12)
C9 C10 1.490(10)
F4 C4 1.285(10)
C100 C103 1.503(9)
C100 C101 1.518(10)
C100 C102 1.529(10)
C15 C16 1.508(10)
C8 C7 1.497(10)
F16 C12 1.381(11)
C4 C3 1.494(11)
F8 C6 1.294(14)
C1 C2 1.476(12)
C11 C12 1.465(12)
F1 C2 1.449(15)
C5 C6 1.465(12)
F7 C6 1.311(12)
Cl1S C1S 1.662(16)
C1S Cl2S 1.632(17)
